data_1513707
loop_
_publ_author_name
'Aikawa, Kohsuke'
'Shimizu, Natsumi'
'Honda, Kazuya'
'Hioki, Y\=uta'
'Mikami, Koichi'

_publ_section_title
;
 Effect of the trifluoromethyl group on torquoselectivity in the 4\p
 ring-opening reaction of oxetenes: stereoselective synthesis of
 tetrasubstituted olefins
;
_journal_issue 1
_journal_name_full 'Chemical Science'
_journal_page_first 410
_journal_paper_doi 10.1039/c3sc52548a
_journal_volume 5
_journal_year 2014
_chemical_formula_moiety 'C20 H13 F6 N O6'
_chemical_formula_sum 'C20 H13 F6 N O6'
_chemical_formula_weight 477.32
_space_group_IT_number 14
_symmetry_cell_setting monoclinic
_symmetry_Int_Tables_number 14
_symmetry_space_group_name_Hall '-P 2ybc'
_symmetry_space_group_name_H-M 'P 1 21/c 1'
_atom_sites_solution_hydrogens geom
_atom_sites_solution_primary direct
_atom_sites_solution_secondary difmap
_cell_angle_alpha 90.0000
_cell_angle_beta 94.339(4)
_cell_angle_gamma 90.0000
_cell_formula_units_Z 8
_cell_length_a 10.5731(7)
_cell_length_b 28.9962(19)
_cell_length_c 13.1962(9)
_cell_measurement_reflns_used 7856
_cell_measurement_temperature 93
_cell_measurement_theta_max 27.50
_cell_measurement_theta_min 2.60
_cell_volume 4034.1(5)
_computing_cell_refinement 'CrystalClear-SM Expert 2.0 r4'
_computing_data_collection 'CrystalClear-SM Expert 2.0 r4 (Rigaku, 2009)'
_computing_data_reduction 'CrystalClear-SM Expert 2.0 r4'
_computing_molecular_graphics 'CrystalStructure 4.0'
_computing_publication_material 'CrystalStructure 4.0 (Rigaku, 2011)'
_computing_structure_refinement 'SHELXL97 (Sheldrick, 2008)'
_computing_structure_solution 'SIR2004 (Burla, et al., 2005)'
_diffrn_ambient_temperature 93
_diffrn_detector_area_resol_mean 6.827
_diffrn_measured_fraction_theta_full 0.995
_diffrn_measured_fraction_theta_max 0.995
_diffrn_measurement_device_type 'Rigaku XtaLAB mini'
_diffrn_measurement_method \w
_diffrn_radiation_type 'Mo K\a'
_diffrn_radiation_wavelength 0.71075
_diffrn_reflns_av_R_equivalents 0.0547
_diffrn_reflns_limit_h_max 13
_diffrn_reflns_limit_h_min -13
_diffrn_reflns_limit_k_max 37
_diffrn_reflns_limit_k_min -36
_diffrn_reflns_limit_l_max 17
_diffrn_reflns_limit_l_min -16
_diffrn_reflns_number 28233
_diffrn_reflns_theta_full 27.50
_diffrn_reflns_theta_max 27.50
_diffrn_reflns_theta_min 2.61
_diffrn_standards_number 0
_exptl_absorpt_coefficient_mu 0.151
_exptl_absorpt_correction_T_max 0.987
_exptl_absorpt_correction_T_min 0.875
_exptl_absorpt_correction_type multi-scan
_exptl_absorpt_process_details 'REQAB (Rigaku, 1998)'
_exptl_crystal_colour colorless
_exptl_crystal_density_diffrn 1.572
_exptl_crystal_density_method 'not measured'
_exptl_crystal_description needle
_exptl_crystal_F_000 1936.00
_exptl_crystal_size_max 0.260
_exptl_crystal_size_mid 0.090
_exptl_crystal_size_min 0.090
_refine_diff_density_max 0.56
_refine_diff_density_min -0.56
_refine_ls_extinction_method none
_refine_ls_goodness_of_fit_ref 1.061
_refine_ls_hydrogen_treatment constr
_refine_ls_number_parameters 635
_refine_ls_number_reflns 9229
_refine_ls_number_restraints 2
_refine_ls_R_factor_gt 0.0590
_refine_ls_shift/su_max 0.000
_refine_ls_structure_factor_coef Fsqd
_refine_ls_weighting_details 'w = 1/[\s^2^(Fo^2^)+(0.0437P)^2^+2.9187P] where P=(Fo^2^+2Fc^2^)/3'
_refine_ls_weighting_scheme calc
_refine_ls_wR_factor_ref 0.1363
_reflns_number_gt 6112
_reflns_number_total 9229
_reflns_threshold_expression F^2^>2.0\s(F^2^)
_cod_data_source_file c3sc52548a.txt
_cod_data_source_block SX032
_cod_database_code 1513707

loop_
_symmetry_equiv_pos_site_id
_symmetry_equiv_pos_as_xyz
1 +X,+Y,+Z
2 -X,1/2+Y,1/2-Z
3 -X,-Y,-Z
4 +X,1/2-Y,1/2+Z

loop_
_atom_site_label
_atom_site_type_symbol
_atom_site_fract_x
_atom_site_fract_y
_atom_site_fract_z
_atom_site_U_iso_or_equiv
_atom_site_adp_type
_atom_site_occupancy
_atom_site_symmetry_multiplicity
_atom_site_calc_flag
_atom_site_refinement_flags
F1 F 1.06455(14) 0.10131(5) 0.56651(11) 0.0319(3) Uani 1 4 d .
F2 F 1.08970(15) -0.03213(5) 0.84560(11) 0.0371(4) Uani 1 4 d .
F3 F 0.72300(16) 0.04181(6) 0.97438(13) 0.0484(4) Uani 1 4 d .
F4 F 1.18786(14) 0.04437(5) 0.53774(12) 0.0362(4) Uani 1 4 d .
F5 F 0.63704(15) -0.01477(5) 0.63045(12) 0.0416(4) Uani 1 4 d .
F6 F 0.58080(17) 0.09371(7) 0.95117(14) 0.0641(6) Uani 1 4 d .
F7 F 1.1104(2) 0.03234(7) 0.91966(17) 0.0741(7) Uani 1 4 d .
F8 F 0.7656(2) 0.10467(8) 0.90498(16) 0.0751(6) Uani 1 4 d .
F9 F 0.45565(17) 0.01700(9) 0.62933(14) 0.0718(7) Uani 1 4 d .
F10 F 0.6056(3) 0.05114(7) 0.5668(2) 0.0987(10) Uani 1 4 d .
F11 F 0.93055(17) 0.01275(7) 0.85296(13) 0.0547(5) Uani 1 4 d .
F12 F 1.26188(16) 0.10418(6) 0.61476(14) 0.0505(5) Uani 1 4 d .
O13 O 1.3671(2) -0.25960(7) 0.60570(16) 0.0524(6) Uani 1 4 d .
O14 O 1.01242(19) -0.24527(7) 0.83849(16) 0.0440(5) Uani 1 4 d .
O15 O 0.83015(16) 0.08846(6) 0.68988(15) 0.0341(4) Uani 1 4 d .
O16 O 1.11603(17) -0.19562(7) 0.93527(16) 0.0456(5) Uani 1 4 d .
O17 O 0.51688(18) -0.08925(6) 0.76635(17) 0.0441(5) Uani 1 4 d .
O18 O 1.5125(2) -0.20753(8) 0.59183(18) 0.0564(6) Uani 1 4 d .
O19 O 0.49554(17) 0.27150(6) 0.64322(14) 0.0336(4) Uani 1 4 d .
O20 O 1.10206(17) 0.25717(6) 0.94049(15) 0.0363(4) Uani 1 4 d .
O21 O 1.33981(16) 0.06424(6) 0.82400(15) 0.0386(5) Uani 1 4 d .
O22 O 1.07193(15) -0.03647(5) 0.61750(13) 0.0272(4) Uani 1 4 d .
O23 O 0.92863(16) -0.08714(6) 0.67144(14) 0.0350(4) Uani 1 4 d .
O24 O 0.64072(16) -0.03862(5) 0.85772(13) 0.0286(4) Uani 1 4 d .
N25 N 1.4024(3) -0.21929(9) 0.60195(17) 0.0421(6) Uani 1 4 d .
N26 N 1.0233(2) -0.20734(7) 0.87936(17) 0.0329(5) Uani 1 4 d .
C27 C 0.6640(2) 0.14360(8) 0.69249(19) 0.0252(5) Uani 1 4 d .
C28 C 0.7241(2) -0.11248(8) 0.83129(18) 0.0237(5) Uani 1 4 d .
C29 C 0.5561(2) 0.23038(8) 0.65705(18) 0.0249(5) Uani 1 4 d .
C30 C 1.1302(2) -0.11478(8) 0.62767(18) 0.0247(5) Uani 1 4 d .
C31 C 1.0504(2) 0.18920(8) 0.85316(19) 0.0283(5) Uani 1 4 d .
C32 C 1.1626(3) 0.07616(8) 0.60596(19) 0.0298(6) Uani 1 4 d .
C33 C 1.0312(2) -0.07907(8) 0.64209(18) 0.0269(5) Uani 1 4 d .
C34 C 1.1839(3) -0.19539(9) 0.62473(19) 0.0353(6) Uani 1 4 d .
C35 C 1.3438(3) -0.13729(9) 0.6026(2) 0.0352(6) Uani 1 4 d .
C36 C 0.6833(2) 0.22313(8) 0.64046(17) 0.0234(5) Uani 1 4 d .
C37 C 1.2378(2) 0.08265(9) 0.8031(2) 0.0344(6) Uani 1 4 d .
C38 C 0.9941(2) 0.00225(8) 0.6446(2) 0.0303(6) Uani 1 4 d .
C39 C 0.9187(2) -0.17397(8) 0.86142(19) 0.0264(5) Uani 1 4 d .
C40 C 1.0804(2) 0.14608(8) 0.81801(19) 0.0269(5) Uani 1 4 d .
C41 C 1.1427(2) 0.21552(8) 0.90815(18) 0.0252(5) Uani 1 4 d .
C42 C 0.9306(2) -0.13143(8) 0.90782(19) 0.0273(5) Uani 1 4 d .
C43 C 0.5364(2) 0.15141(8) 0.7089(2) 0.0287(5) Uani 1 4 d .
C44 C 0.7356(2) 0.17995(8) 0.65782(18) 0.0236(5) Uani 1 4 d .
C45 C 0.6155(2) -0.07990(8) 0.8135(2) 0.0277(5) Uani 1 4 d .
C46 C 0.7231(2) 0.09836(9) 0.7098(2) 0.0329(6) Uani 1 4 d .
C47 C 0.8317(2) -0.10047(8) 0.89267(18) 0.0255(5) Uani 1 4 d .
C48 C 0.4826(2) 0.19429(9) 0.6916(2) 0.0290(5) Uani 1 4 d .
C49 C 1.2028(2) 0.12843(8) 0.83872(18) 0.0238(5) Uani 1 4 d .
C50 C 0.5683(3) 0.31015(8) 0.6107(2) 0.0324(6) Uani 1 4 d .
C51 C 1.0548(3) 0.01163(9) 0.8410(2) 0.0353(6) Uani 1 4 d .
C52 C 1.3070(3) -0.18259(9) 0.60987(18) 0.0302(6) Uani 1 4 d .
C53 C 1.2542(2) -0.10298(9) 0.6114(2) 0.0322(6) Uani 1 4 d .
C54 C 1.2938(2) 0.15506(8) 0.89382(18) 0.0252(5) Uani 1 4 d .
C55 C 1.0956(3) -0.16080(8) 0.6342(2) 0.0316(6) Uani 1 4 d .
C56 C 1.1914(3) 0.28551(9) 1.0005(2) 0.0414(7) Uani 1 4 d .
C57 C 1.0679(3) 0.02722(12) 0.7309(3) 0.0220(11) Uani 0.703(9) 4 d .
C58 C 0.5453(2) -0.00285(8) 0.8405(2) 0.0304(6) Uani 1 4 d .
C59 C 1.1506(3) 0.06057(12) 0.7159(3) 0.0212(11) Uani 0.703(9) 4 d .
C60 C 0.6761(3) 0.07309(12) 0.9109(2) 0.0456(8) Uani 1 4 d .
C61 C 0.5788(3) 0.02467(10) 0.6423(2) 0.0439(8) Uani 1 4 d .
C62 C 1.2651(2) 0.19866(8) 0.92762(18) 0.0246(5) Uani 1 4 d .
C63 C 0.8135(2) -0.18691(8) 0.79940(18) 0.0269(5) Uani 1 4 d .
C64 C 0.7150(2) -0.15568(8) 0.78437(19) 0.0262(5) Uani 1 4 d .
C65 C 0.6385(4) 0.05577(16) 0.7281(4) 0.0246(14) Uani 0.581(10) 4 d .
C66 C 0.6184(4) 0.04200(18) 0.8206(4) 0.0247(14) Uani 0.581(10) 4 d .
H31 H 0.96699 0.20103 0.84 0.0340 Uiso 1 4 calc R
H34 H 1.16065 -0.22697 0.62835 0.0423 Uiso 1 4 calc R
H35 H 1.42913 -0.12967 0.59178 0.0423 Uiso 1 4 calc R
H36 H 0.73338 0.24765 0.61744 0.0281 Uiso 1 4 calc R
H38A H 0.91184 -0.00878 0.66649 0.0363 Uiso 1 4 calc R
H38B H 0.97753 0.0231 0.5857 0.0363 Uiso 1 4 calc R
H40 H 1.0181 0.12837 0.77976 0.0323 Uiso 1 4 calc R
H42 H 1.00499 -0.12361 0.94917 0.0327 Uiso 1 4 calc R
H43 H 0.48639 0.12693 0.73219 0.0344 Uiso 1 4 calc R
H44 H 0.82206 0.1749 0.64593 0.0283 Uiso 1 4 calc R
H47 H 0.83727 -0.071 0.92415 0.0306 Uiso 1 4 calc R
H48 H 0.39605 0.19932 0.70308 0.0348 Uiso 1 4 calc R
H50A H 0.60051 0.30318 0.54471 0.0389 Uiso 1 4 calc R
H50B H 0.63963 0.31596 0.66084 0.0389 Uiso 1 4 calc R
H50C H 0.51399 0.33756 0.60445 0.0389 Uiso 1 4 calc R
H53 H 1.27757 -0.07148 0.60638 0.0387 Uiso 1 4 calc R
H54 H 1.37681 0.14305 0.90834 0.0302 Uiso 1 4 calc R
H55 H 1.01044 -0.16859 0.64521 0.0379 Uiso 1 4 calc R
H56A H 1.26007 0.29487 0.95905 0.0496 Uiso 1 4 calc R
H56B H 1.22667 0.26792 1.05944 0.0496 Uiso 1 4 calc R
H56C H 1.14807 0.31299 1.02378 0.0496 Uiso 1 4 calc R
H58A H 0.49597 0.0007 0.9009 0.0364 Uiso 1 4 calc R
H58B H 0.4862 -0.01061 0.78121 0.0364 Uiso 1 4 calc R
H62 H 1.32828 0.21686 0.96368 0.0295 Uiso 1 4 calc R
H63 H 0.80902 -0.2164 0.76798 0.0323 Uiso 1 4 calc R
H64 H 0.64128 -0.16358 0.74227 0.0314 Uiso 1 4 calc R
C59B C 1.1266(8) 0.0464(3) 0.7759(7) 0.018(2) Uani 0.297(9) 4 d .
C57B C 1.0955(8) 0.0424(3) 0.6762(6) 0.014(2) Uani 0.297(9) 4 d .
C65B C 0.6610(5) 0.0682(2) 0.7925(5) 0.0195(19) Uani 0.419(10) 4 d .
C66B C 0.5929(6) 0.0308(2) 0.7635(6) 0.0202(18) Uani 0.419(10) 4 d .

loop_
_atom_site_aniso_label
_atom_site_aniso_U_11
_atom_site_aniso_U_22
_atom_site_aniso_U_33
_atom_site_aniso_U_12
_atom_site_aniso_U_13
_atom_site_aniso_U_23
F1 0.0348(8) 0.0279(8) 0.0332(8) 0.0046(6) 0.0036(7) 0.0033(6)
F2 0.0460(9) 0.0253(8) 0.0386(9) 0.0035(7) -0.0051(7) -0.0008(6)
F3 0.0510(10) 0.0396(9) 0.0521(11) 0.0126(8) -0.0122(8) -0.0015(8)
F4 0.0327(8) 0.0311(8) 0.0454(9) 0.0002(7) 0.0080(7) -0.0136(7)
F5 0.0501(10) 0.0289(8) 0.0456(10) 0.0080(7) 0.0022(8) -0.0077(7)
F6 0.0514(11) 0.0816(14) 0.0558(12) 0.0391(10) -0.0197(9) -0.0396(10)
F7 0.0865(15) 0.0562(12) 0.0814(15) -0.0343(11) 0.0180(12) -0.0393(11)
F8 0.1054(18) 0.0637(14) 0.0584(13) 0.0055(13) 0.0210(13) 0.0159(11)
F9 0.0397(10) 0.132(2) 0.0417(11) 0.0232(12) -0.0116(9) -0.0212(11)
F10 0.118(2) 0.0479(12) 0.118(2) -0.0418(13) -0.0676(17) 0.0411(13)
F11 0.0476(10) 0.0726(13) 0.0462(11) 0.0216(9) 0.0198(8) 0.0159(9)
F12 0.0444(10) 0.0426(10) 0.0617(12) -0.0028(8) -0.0153(9) -0.0164(8)
O13 0.0875(17) 0.0319(12) 0.0369(12) 0.0229(11) -0.0022(11) 0.0024(9)
O14 0.0402(11) 0.0316(11) 0.0592(13) 0.0099(9) -0.0018(10) -0.0162(9)
O15 0.0222(9) 0.0290(10) 0.0513(12) 0.0044(7) 0.0044(8) 0.0030(8)
O16 0.0279(10) 0.0458(12) 0.0611(14) 0.0116(9) -0.0091(10) -0.0140(10)
O17 0.0314(10) 0.0282(10) 0.0698(14) 0.0005(8) -0.0146(10) 0.0026(9)
O18 0.0450(13) 0.0641(15) 0.0585(15) 0.0252(12) -0.0066(11) -0.0164(12)
O19 0.0352(10) 0.0212(9) 0.0458(11) 0.0065(8) 0.0132(9) 0.0091(8)
O20 0.0384(10) 0.0206(9) 0.0484(12) 0.0050(8) -0.0055(9) -0.0149(8)
O21 0.0250(9) 0.0311(10) 0.0577(13) 0.0082(8) -0.0089(9) -0.0126(9)
O22 0.0253(9) 0.0191(8) 0.0373(10) 0.0002(7) 0.0031(7) -0.0092(7)
O23 0.0263(10) 0.0382(11) 0.0413(11) -0.0033(8) 0.0084(8) -0.0090(8)
O24 0.0281(9) 0.0182(8) 0.0385(10) 0.0053(7) -0.0031(8) 0.0041(7)
N25 0.0589(17) 0.0432(15) 0.0227(12) 0.0215(13) -0.0068(11) -0.0043(10)
N26 0.0292(12) 0.0305(12) 0.0394(13) 0.0063(9) 0.0045(10) -0.0056(10)
C27 0.0212(11) 0.0231(12) 0.0309(13) 0.0004(10) -0.0003(10) 0.0032(10)
C28 0.0236(12) 0.0211(12) 0.0267(12) -0.0004(9) 0.0037(10) 0.0038(9)
C29 0.0289(12) 0.0217(12) 0.0241(12) 0.0038(10) 0.0015(10) 0.0027(9)
C30 0.0268(12) 0.0262(12) 0.0211(12) -0.0005(10) 0.0015(10) -0.0056(10)
C31 0.0248(12) 0.0246(13) 0.0345(14) 0.0056(10) -0.0048(11) -0.0044(10)
C32 0.0350(14) 0.0238(13) 0.0313(14) 0.0074(11) 0.0077(11) 0.0029(10)
C33 0.0257(13) 0.0272(13) 0.0273(13) -0.0030(10) -0.0014(10) -0.0095(10)
C34 0.0540(18) 0.0254(13) 0.0271(13) -0.0001(12) 0.0083(12) 0.0015(11)
C35 0.0283(13) 0.0372(15) 0.0395(16) 0.0027(11) -0.0017(12) -0.0121(12)
C36 0.0246(12) 0.0221(12) 0.0234(12) -0.0031(10) 0.0017(10) 0.0017(9)
C37 0.0234(13) 0.0264(13) 0.0520(17) 0.0028(11) -0.0066(12) -0.0128(12)
C38 0.0227(12) 0.0234(13) 0.0435(15) 0.0035(10) -0.0056(11) -0.0154(11)
C39 0.0240(12) 0.0244(12) 0.0315(13) 0.0032(10) 0.0066(10) 0.0010(10)
C40 0.0225(12) 0.0242(12) 0.0329(13) 0.0017(10) -0.0047(10) -0.0074(10)
C41 0.0311(13) 0.0155(11) 0.0290(13) 0.0013(10) 0.0023(10) -0.0030(9)
C42 0.0240(12) 0.0282(13) 0.0293(13) -0.0006(10) 0.0005(10) -0.0016(10)
C43 0.0210(12) 0.0246(13) 0.0405(15) 0.0001(10) 0.0025(11) 0.0082(11)
C44 0.0200(11) 0.0240(12) 0.0263(12) -0.0005(9) -0.0008(10) 0.0007(10)
C45 0.0271(13) 0.0214(12) 0.0345(14) -0.0005(10) 0.0021(11) 0.0062(10)
C46 0.0216(12) 0.0264(13) 0.0506(17) -0.0003(10) 0.0024(12) 0.0093(12)
C47 0.0266(12) 0.0195(12) 0.0305(13) -0.0008(10) 0.0020(10) -0.0012(9)
C48 0.0206(12) 0.0291(13) 0.0379(14) 0.0034(10) 0.0068(11) 0.0083(11)
C49 0.0219(11) 0.0219(12) 0.0272(13) -0.0014(9) -0.0016(10) -0.0036(9)
C50 0.0419(15) 0.0190(12) 0.0373(14) 0.0028(11) 0.0104(12) 0.0050(10)
C51 0.0433(16) 0.0240(13) 0.0404(16) 0.0045(12) 0.0145(13) 0.0070(11)
C52 0.0379(14) 0.0286(13) 0.0230(12) 0.0122(11) -0.0039(11) -0.0046(10)
C53 0.0291(13) 0.0227(13) 0.0448(16) -0.0017(11) 0.0022(12) -0.0078(11)
C54 0.0205(11) 0.0235(12) 0.0313(13) 0.0004(10) 0.0003(10) -0.0022(10)
C55 0.0374(14) 0.0250(13) 0.0331(14) -0.0033(11) 0.0083(12) -0.0006(11)
C56 0.0447(16) 0.0234(14) 0.0550(18) -0.0033(12) -0.0031(14) -0.0164(13)
C57 0.0204(18) 0.0164(18) 0.029(2) 0.0029(15) 0.0015(17) -0.0040(17)
C58 0.0270(13) 0.0242(13) 0.0404(15) 0.0086(10) 0.0061(11) 0.0100(11)
C59 0.0156(18) 0.0164(18) 0.032(2) 0.0032(15) 0.0021(17) -0.0064(17)
C60 0.0484(18) 0.056(2) 0.0295(15) 0.0291(16) -0.0132(14) -0.0110(14)
C61 0.0493(18) 0.0395(17) 0.0400(16) 0.0160(14) -0.0153(14) -0.0175(13)
C62 0.0251(12) 0.0207(12) 0.0278(13) -0.0066(10) 0.0006(10) -0.0028(10)
C63 0.0298(13) 0.0225(12) 0.0287(13) 0.0006(10) 0.0038(10) -0.0036(10)
C64 0.0266(12) 0.0249(12) 0.0270(13) -0.0035(10) 0.0020(10) 0.0036(10)
C65 0.020(2) 0.022(2) 0.031(3) 0.0045(18) 0.000(2) -0.002(2)
C66 0.025(2) 0.020(3) 0.027(3) 0.009(2) -0.005(2) -0.001(2)
C59B 0.020(4) 0.011(4) 0.025(5) -0.005(3) 0.010(4) 0.001(4)
C57B 0.011(4) 0.009(4) 0.024(5) 0.003(3) 0.009(4) 0.004(4)
C65B 0.019(3) 0.015(3) 0.024(4) 0.006(2) -0.002(2) 0.006(3)
C66B 0.021(3) 0.019(3) 0.021(4) 0.008(3) 0.003(3) 0.001(3)

loop_
_atom_type_symbol
_atom_type_description
_atom_type_scat_dispersion_real
_atom_type_scat_dispersion_imag
_atom_type_scat_source
C C 0.0033 0.0016
;
International Tables for Crystallography
(1992, Vol. C, Tables 4.2.6.8 and 6.1.1.4)
;
H H 0.0000 0.0000
;
International Tables for Crystallography
(1992, Vol. C, Table 6.1.1.4)
;
F F 0.0171 0.0103
;
International Tables for Crystallography
(1992, Vol. C, Tables 4.2.6.8 and 6.1.1.4)
;
N N 0.0061 0.0033
;
International Tables for Crystallography
(1992, Vol. C, Tables 4.2.6.8 and 6.1.1.4)
;
O O 0.0106 0.0060
;
International Tables for Crystallography
(1992, Vol. C, Tables 4.2.6.8 and 6.1.1.4)
;

loop_
_geom_angle_atom_site_label_1
_geom_angle_atom_site_label_2
_geom_angle_atom_site_label_3
_geom_angle
_geom_angle_publ_flag
C29 O19 C50 117.71(19) yes
C41 O20 C56 117.93(19) yes
C33 O22 C38 116.70(18) yes
C45 O24 C58 116.98(18) yes
O13 N25 O18 124.1(3) yes
O13 N25 C52 118.1(3) yes
O18 N25 C52 117.7(2) yes
O14 N26 O16 123.8(2) yes
O14 N26 C39 118.2(2) yes
O16 N26 C39 118.0(2) yes
C43 C27 C44 118.8(2) yes
C43 C27 C46 121.7(2) yes
C44 C27 C46 119.5(2) yes
C45 C28 C47 121.3(2) yes
C45 C28 C64 118.1(2) yes
C47 C28 C64 120.6(2) yes
O19 C29 C36 124.2(2) yes
O19 C29 C48 115.6(2) yes
C36 C29 C48 120.3(2) yes
C33 C30 C53 121.9(2) yes
C33 C30 C55 117.9(2) yes
C53 C30 C55 120.2(2) yes
C40 C31 C41 120.0(2) yes
F1 C32 F4 107.65(19) yes
F1 C32 F12 106.54(19) yes
F1 C32 C59 114.2(2) yes
F1 C32 C57B 101.5(3) yes
F4 C32 F12 106.6(2) yes
F4 C32 C59 118.1(2) yes
F4 C32 C57B 95.2(3) yes
F12 C32 C59 102.7(2) yes
F12 C32 C57B 136.7(4) yes
O22 C33 O23 124.4(2) yes
O22 C33 C30 111.3(2) yes
O23 C33 C30 124.3(2) yes
C52 C34 C55 117.9(2) yes
C52 C35 C53 118.8(2) yes
C29 C36 C44 119.3(2) yes
O21 C37 C49 124.5(2) yes
O21 C37 C59 116.9(3) yes
O21 C37 C59B 112.7(3) yes
C49 C37 C59 117.4(2) yes
C49 C37 C59B 118.0(3) yes
O22 C38 C57 106.6(2) yes
O22 C38 C57B 104.1(3) yes
N26 C39 C42 118.3(2) yes
N26 C39 C63 118.5(2) yes
C42 C39 C63 123.3(2) yes
C31 C40 C49 119.9(2) yes
O20 C41 C31 115.0(2) yes
O20 C41 C62 124.5(2) yes
C31 C41 C62 120.5(2) yes
C39 C42 C47 118.3(2) yes
C27 C43 C48 120.7(2) yes
C27 C44 C36 121.2(2) yes
O17 C45 O24 123.9(2) yes
O17 C45 C28 124.4(2) yes
O24 C45 C28 111.7(2) yes
O15 C46 C27 124.9(2) yes
O15 C46 C65 113.7(3) yes
O15 C46 C65B 117.5(3) yes
C27 C46 C65 119.5(2) yes
C27 C46 C65B 114.2(3) yes
C28 C47 C42 119.9(2) yes
C29 C48 C43 119.7(2) yes
C37 C49 C40 121.4(2) yes
C37 C49 C54 119.2(2) yes
C40 C49 C54 119.4(2) yes
F2 C51 F7 107.4(2) yes
F2 C51 F11 107.0(2) yes
F2 C51 C57 106.3(2) yes
F2 C51 C59B 120.0(4) yes
F7 C51 F11 106.5(2) yes
F7 C51 C57 123.4(3) yes
F7 C51 C59B 86.1(3) yes
F11 C51 C57 105.4(2) yes
F11 C51 C59B 125.1(4) yes
N25 C52 C34 118.2(2) yes
N25 C52 C35 119.1(2) yes
C34 C52 C35 122.7(2) yes
C30 C53 C35 119.8(2) yes
C49 C54 C62 121.0(2) yes
C30 C55 C34 120.6(3) yes
C38 C57 C51 119.4(3) yes
C38 C57 C59 122.9(4) yes
C51 C57 C59 117.5(3) yes
O24 C58 C66 106.1(2) yes
O24 C58 C66B 107.5(3) yes
C32 C59 C37 119.4(3) yes
C32 C59 C57 117.2(3) yes
C37 C59 C57 123.3(4) yes
F3 C60 F6 108.7(2) yes
F3 C60 F8 106.2(2) yes
F3 C60 C66 101.2(3) yes
F3 C60 C65B 125.6(3) yes
F6 C60 F8 106.4(3) yes
F6 C60 C66 107.5(3) yes
F6 C60 C65B 114.9(3) yes
F8 C60 C66 126.0(3) yes
F8 C60 C65B 91.4(3) yes
F5 C61 F9 107.7(2) yes
F5 C61 F10 106.9(3) yes
F5 C61 C65 115.2(3) yes
F5 C61 C66B 101.9(3) yes
F9 C61 F10 105.6(3) yes
F9 C61 C65 122.5(3) yes
F9 C61 C66B 99.4(3) yes
F10 C61 C65 96.7(3) yes
F10 C61 C66B 133.3(3) yes
C41 C62 C54 119.1(2) yes
C39 C63 C64 118.1(2) yes
C28 C64 C63 119.8(2) yes
C46 C65 C61 124.0(4) yes
C46 C65 C66 121.3(4) yes
C61 C65 C66 114.6(4) yes
C58 C66 C60 121.4(4) yes
C58 C66 C65 122.1(4) yes
C60 C66 C65 116.5(4) yes
C37 C59B C51 133.1(6) yes
C37 C59B C57B 113.5(7) yes
C51 C59B C57B 113.2(6) yes
C32 C57B C38 128.6(6) yes
C32 C57B C59B 116.3(6) yes
C38 C57B C59B 115.1(7) yes
C46 C65B C60 128.5(4) yes
C46 C65B C66B 119.5(6) yes
C60 C65B C66B 111.8(6) yes
C58 C66B C61 125.7(4) yes
C58 C66B C65B 121.6(6) yes
C61 C66B C65B 112.5(6) yes

loop_
_geom_bond_atom_site_label_1
_geom_bond_atom_site_label_2
_geom_bond_distance
_geom_bond_publ_flag
F1 C32 1.340(3) yes
F2 C51 1.322(3) yes
F3 C60 1.307(4) yes
F4 C32 1.330(3) yes
F5 C61 1.313(3) yes
F6 C60 1.318(4) yes
F7 C51 1.301(3) yes
F8 C60 1.324(4) yes
F9 C61 1.320(4) yes
F10 C61 1.305(4) yes
F11 C51 1.335(3) yes
F12 C32 1.325(3) yes
O13 N25 1.229(3) yes
O14 N26 1.227(3) yes
O15 C46 1.215(3) yes
O16 N26 1.229(3) yes
O17 C45 1.204(3) yes
O18 N25 1.230(4) yes
O19 C29 1.359(3) yes
O19 C50 1.443(3) yes
O20 C41 1.361(3) yes
O20 C56 1.443(3) yes
O21 C37 1.216(3) yes
O22 C33 1.356(3) yes
O22 C38 1.453(3) yes
O23 C33 1.202(3) yes
O24 C45 1.349(3) yes
O24 C58 1.453(3) yes
N25 C52 1.475(4) yes
N26 C39 1.475(3) yes
C27 C43 1.401(3) yes
C27 C44 1.395(3) yes
C27 C46 1.464(3) yes
C28 C45 1.492(3) yes
C28 C47 1.390(3) yes
C28 C64 1.397(3) yes
C29 C36 1.394(3) yes
C29 C48 1.400(4) yes
C30 C33 1.495(3) yes
C30 C53 1.387(4) yes
C30 C55 1.388(3) yes
C31 C40 1.379(3) yes
C31 C41 1.398(3) yes
C32 C59 1.534(5) yes
C32 C57B 1.555(9) yes
C34 C52 1.382(4) yes
C34 C55 1.382(4) yes
C35 C52 1.375(4) yes
C35 C53 1.385(4) yes
C36 C44 1.381(3) yes
C37 C49 1.465(4) yes
C37 C59 1.557(5) yes
C37 C59B 1.599(8) yes
C38 C57 1.516(5) yes
C38 C57B 1.616(8) yes
C39 C42 1.379(3) yes
C39 C63 1.382(3) yes
C40 C49 1.399(3) yes
C41 C62 1.389(3) yes
C42 C47 1.381(3) yes
C43 C48 1.379(3) yes
C46 C65 1.554(5) yes
C46 C65B 1.580(7) yes
C49 C54 1.394(3) yes
C51 C57 1.537(5) yes
C51 C59B 1.558(9) yes
C54 C62 1.382(3) yes
C57 C59 1.329(5) yes
C58 C66 1.545(6) yes
C58 C66B 1.523(7) yes
C60 C66 1.579(6) yes
C60 C65B 1.564(8) yes
C61 C65 1.544(6) yes
C61 C66B 1.605(8) yes
C63 C64 1.384(3) yes
C65 C66 1.317(8) yes
C59B C57B 1.337(12) yes
C65B C66B 1.340(8) yes
